data_7039604
loop_
_publ_author_name
'Paschinger, W.'
'Rogl, G.'
'Grytsiv, A.'
'Michor, H.'
'Heinrich, P. R.'
'M\"uller, H'
'Puchegger, S.'
'Klobes, B.'
'Hermann, R. P.'
'Reinecker, M.'
'Eisenmenger-Sitter, Ch'
'Broz, P.'
'Bauer, E.'
'Giester, G.'
'Zehetbauer, M.'
'Rogl, P. F.'

_publ_section_title
;
 Ba-filled Ni-Sb-Sn based skutterudites with anomalously high lattice
 thermal conductivity.
;
_journal_issue 27
_journal_name_full 'Dalton transactions (Cambridge, England : 2003)'
_journal_page_first 11071
_journal_page_last 11100
_journal_paper_doi 10.1039/c6dt01298a
_journal_volume 45
_journal_year 2016
_chemical_formula_sum 'Ba1.57 Ni8 Sb16.32 Sn7.68'
_chemical_formula_weight 3583.80
_chemical_name_systematic
;
 ?
;
_space_group_crystal_system cubic
_space_group_IT_number 204
_space_group_name_Hall '-I 2 2 3'
_space_group_name_H-M_alt 'I m -3'
_symmetry_space_group_name_Hall '-I 2 2 3'
_symmetry_space_group_name_H-M 'I m -3'
_audit_creation_method SHELXL-2013
_cell_angle_alpha 90
_cell_angle_beta 90
_cell_angle_gamma 90
_cell_formula_units_Z 1
_cell_length_a 9.1995(2)
_cell_length_b 9.1995(2)
_cell_length_c 9.1995(2)
_cell_measurement_temperature 300(2)
_cell_volume 778.56(3)
_computing_structure_refinement 'SHELXL-2013 (Sheldrick, 2013)'
_diffrn_ambient_temperature 300(2)
_diffrn_measured_fraction_theta_full 0.993
_diffrn_measured_fraction_theta_max 0.967
_diffrn_radiation_type MoK\a
_diffrn_radiation_wavelength 0.71069
_diffrn_reflns_av_R_equivalents 0.0089
_diffrn_reflns_av_unetI/netI 0.0123
_diffrn_reflns_Laue_measured_fraction_full 0.993
_diffrn_reflns_Laue_measured_fraction_max 0.967
_diffrn_reflns_limit_h_max 15
_diffrn_reflns_limit_h_min -14
_diffrn_reflns_limit_k_max 10
_diffrn_reflns_limit_k_min -10
_diffrn_reflns_limit_l_max 10
_diffrn_reflns_limit_l_min -10
_diffrn_reflns_number 610
_diffrn_reflns_point_group_measured_fraction_full 0.993
_diffrn_reflns_point_group_measured_fraction_max 0.967
_diffrn_reflns_theta_full 25.240
_diffrn_reflns_theta_max 36.219
_diffrn_reflns_theta_min 3.131
_exptl_absorpt_coefficient_mu 26.546
_exptl_crystal_density_diffrn 7.644
_exptl_crystal_F_000 1528
_exptl_crystal_size_max 0.100
_exptl_crystal_size_mid 0.070
_exptl_crystal_size_min 0.040
_refine_diff_density_max 2.066
_refine_diff_density_min -1.273
_refine_diff_density_rms 0.250
_refine_ls_extinction_coef 0.00118(10)
_refine_ls_extinction_expression Fc^*^=kFc[1+0.001xFc^2^\l^3^/sin(2\q)]^-1/4^
_refine_ls_extinction_method SHELXL
_refine_ls_goodness_of_fit_ref 1.134
_refine_ls_hydrogen_treatment undef
_refine_ls_matrix_type full
_refine_ls_number_parameters 12
_refine_ls_number_reflns 354
_refine_ls_number_restraints 0
_refine_ls_restrained_S_all 1.134
_refine_ls_R_factor_all 0.0223
_refine_ls_R_factor_gt 0.0192
_refine_ls_shift/su_max 0.024
_refine_ls_shift/su_mean 0.009
_refine_ls_structure_factor_coef Fsqd
_refine_ls_weighting_details
;
 w=1/[\s^2^(Fo^2^)+(0.0220P)^2^+6.7046P]
 where P=(Fo^2^+2Fc^2^)/3
;
_refine_ls_weighting_scheme calc
_refine_ls_wR_factor_gt 0.0475
_refine_ls_wR_factor_ref 0.0485
_reflns_Friedel_coverage 0.000
_reflns_number_gt 329
_reflns_number_total 354
_reflns_threshold_expression 'I > 2\s(I)'
_cod_data_source_file c6dt01298a6.cif
_cod_data_source_block bani4sb8sn4_300k
_cod_depositor_comments 'Adding full bibliography for 7039602--7039607.cif.'
_cod_original_cell_volume 778.56(5)
_cod_database_code 7039604
_shelx_space_group_comment
;
The symmetry employed for this shelxl refinement is uniquely defined
by the following loop, which should always be used as a source of
symmetry information in preference to the above space-group names.
They are only intended as comments.
;
_shelx_estimated_absorpt_t_min 0.177
_shelx_estimated_absorpt_t_max 0.417
_shelxl_version_number 2013-2

loop_
_space_group_symop_operation_xyz
'x, y, z'
'-x, -y, z'
'-x, y, -z'
'x, -y, -z'
'z, x, y'
'z, -x, -y'
'-z, -x, y'
'-z, x, -y'
'y, z, x'
'-y, z, -x'
'y, -z, -x'
'-y, -z, x'
'x+1/2, y+1/2, z+1/2'
'-x+1/2, -y+1/2, z+1/2'
'-x+1/2, y+1/2, -z+1/2'
'x+1/2, -y+1/2, -z+1/2'
'z+1/2, x+1/2, y+1/2'
'z+1/2, -x+1/2, -y+1/2'
'-z+1/2, -x+1/2, y+1/2'
'-z+1/2, x+1/2, -y+1/2'
'y+1/2, z+1/2, x+1/2'
'-y+1/2, z+1/2, -x+1/2'
'y+1/2, -z+1/2, -x+1/2'
'-y+1/2, -z+1/2, x+1/2'
'-x, -y, -z'
'x, y, -z'
'x, -y, z'
'-x, y, z'
'-z, -x, -y'
'-z, x, y'
'z, x, -y'
'z, -x, y'
'-y, -z, -x'
'y, -z, x'
'-y, z, x'
'y, z, -x'
'-x+1/2, -y+1/2, -z+1/2'
'x+1/2, y+1/2, -z+1/2'
'x+1/2, -y+1/2, z+1/2'
'-x+1/2, y+1/2, z+1/2'
'-z+1/2, -x+1/2, -y+1/2'
'-z+1/2, x+1/2, y+1/2'
'z+1/2, x+1/2, -y+1/2'
'z+1/2, -x+1/2, y+1/2'
'-y+1/2, -z+1/2, -x+1/2'
'y+1/2, -z+1/2, x+1/2'
'-y+1/2, z+1/2, x+1/2'
'y+1/2, z+1/2, -x+1/2'

loop_
_atom_site_label
_atom_site_type_symbol
_atom_site_fract_x
_atom_site_fract_y
_atom_site_fract_z
_atom_site_U_iso_or_equiv
_atom_site_adp_type
_atom_site_occupancy
_atom_site_site_symmetry_order
_atom_site_calc_flag
_atom_site_refinement_flags_posn
_atom_site_refinement_flags_adp
_atom_site_refinement_flags_occupancy
Ba1 Ba 0.0000 0.0000 0.0000 0.0105(3) Uani 0.778(5) 24 d S T P
Ni1 Ni 0.2500 0.2500 0.2500 0.00782(16) Uani 1 6 d S T P
Sb1 Sb 0.0000 0.16110(3) 0.34119(3) 0.00963(11) Uani 0.68 2 d S T P
Sn1 Sn 0.0000 0.16110(3) 0.34119(3) 0.00963(11) Uani 0.32 2 d S T P

loop_
_atom_site_aniso_label
_atom_site_aniso_U_11
_atom_site_aniso_U_22
_atom_site_aniso_U_33
_atom_site_aniso_U_23
_atom_site_aniso_U_13
_atom_site_aniso_U_12
Ba1 0.0105(3) 0.0105(3) 0.0105(3) 0.000 0.000 0.000
Ni1 0.00782(16) 0.00782(16) 0.00782(16) 0.00054(14) 0.00054(14) 0.00054(14)
Sb1 0.00684(13) 0.00933(14) 0.01273(14) 0.00082(8) 0.000 0.000
Sn1 0.00684(13) 0.00933(14) 0.01273(14) 0.00082(8) 0.000 0.000

loop_
_atom_type_symbol
_atom_type_description
_atom_type_scat_dispersion_real
_atom_type_scat_dispersion_imag
_atom_type_scat_source
Ba Ba -0.3244 2.2819 'International Tables Vol C Tables 4.2.6.8 and 6.1.1.4'
Ni Ni 0.3393 1.1124 'International Tables Vol C Tables 4.2.6.8 and 6.1.1.4'
Sb Sb -0.5866 1.5461 'International Tables Vol C Tables 4.2.6.8 and 6.1.1.4'
Sn Sn -0.6537 1.4246 'International Tables Vol C Tables 4.2.6.8 and 6.1.1.4'

loop_
_geom_angle_atom_site_label_1
_geom_angle_atom_site_label_2
_geom_angle_atom_site_label_3
_geom_angle
_geom_angle_site_symmetry_1
_geom_angle_site_symmetry_3
Sn1 Ba1 Sn1 180.0 33 9
Sn1 Ba1 Sn1 67.288(3) 33 29
Sn1 Ba1 Sn1 112.712(3) 9 29
Sn1 Ba1 Sn1 112.712(3) 33 5
Sn1 Ba1 Sn1 67.288(3) 9 5
Sn1 Ba1 Sn1 180.0 29 5
Sn1 Ba1 Sb1 0.000(4) 33 33
Sn1 Ba1 Sb1 180.0 9 33
Sn1 Ba1 Sb1 67.288(3) 29 33
Sn1 Ba1 Sb1 112.712(3) 5 33
Sn1 Ba1 Sb1 180.0 33 9
Sn1 Ba1 Sb1 0.000(4) 9 9
Sn1 Ba1 Sb1 112.712(3) 29 9
Sn1 Ba1 Sb1 67.288(3) 5 9
Sb1 Ba1 Sb1 180.0 33 9
Sn1 Ba1 Sb1 112.712(3) 33 5
Sn1 Ba1 Sb1 67.288(3) 9 5
Sn1 Ba1 Sb1 180.0 29 5
Sn1 Ba1 Sb1 0.000(7) 5 5
Sb1 Ba1 Sb1 112.712(3) 33 5
Sb1 Ba1 Sb1 67.288(3) 9 5
Sn1 Ba1 Sb1 67.288(3) 33 29
Sn1 Ba1 Sb1 112.712(3) 9 29
Sn1 Ba1 Sb1 0.000(8) 29 29
Sn1 Ba1 Sb1 180.0 5 29
Sb1 Ba1 Sb1 67.288(3) 33 29
Sb1 Ba1 Sb1 112.712(3) 9 29
Sb1 Ba1 Sb1 180.0 5 29
Sn1 Ba1 Sb1 67.288(3) 33 25
Sn1 Ba1 Sb1 112.712(3) 9 25
Sn1 Ba1 Sb1 67.288(3) 29 25
Sn1 Ba1 Sb1 112.712(3) 5 25
Sb1 Ba1 Sb1 67.288(3) 33 25
Sb1 Ba1 Sb1 112.712(3) 9 25
Sb1 Ba1 Sb1 112.712(3) 5 25
Sb1 Ba1 Sb1 67.288(3) 29 25
Sn1 Ba1 Sn1 67.288(3) 33 25
Sn1 Ba1 Sn1 112.712(3) 9 25
Sn1 Ba1 Sn1 67.288(3) 29 25
Sn1 Ba1 Sn1 112.712(3) 5 25
Sb1 Ba1 Sn1 67.288(3) 33 25
Sb1 Ba1 Sn1 112.712(3) 9 25
Sb1 Ba1 Sn1 112.712(3) 5 25
Sb1 Ba1 Sn1 67.288(3) 29 25
Sb1 Ba1 Sn1 0.000(4) 25 25
Sn1 Ba1 Sn1 50.552(8) 33 34
Sn1 Ba1 Sn1 129.448(8) 9 34
Sn1 Ba1 Sn1 112.712(3) 29 34
Sn1 Ba1 Sn1 67.288(3) 5 34
Sb1 Ba1 Sn1 50.552(8) 33 34
Sb1 Ba1 Sn1 129.448(8) 9 34
Sb1 Ba1 Sn1 67.288(3) 5 34
Sb1 Ba1 Sn1 112.712(3) 29 34
Sb1 Ba1 Sn1 67.288(3) 25 34
Sn1 Ba1 Sn1 67.288(3) 25 34
Sn1 Ba1 Sb1 112.712(3) 33 26
Sn1 Ba1 Sb1 67.288(3) 9 26
Sn1 Ba1 Sb1 67.288(3) 29 26
Sn1 Ba1 Sb1 112.712(3) 5 26
Sb1 Ba1 Sb1 112.712(3) 33 26
Sb1 Ba1 Sb1 67.288(3) 9 26
Sb1 Ba1 Sb1 112.712(3) 5 26
Sb1 Ba1 Sb1 67.288(3) 29 26
Sb1 Ba1 Sb1 50.552(8) 25 26
Sn1 Ba1 Sb1 50.552(8) 25 26
Sn1 Ba1 Sb1 112.712(3) 34 26
Sn1 Ni1 Sn1 180.000(10) 41 5
Sn1 Ni1 Sn1 96.330(7) 41 37
Sn1 Ni1 Sn1 83.670(7) 5 37
Sn1 Ni1 Sb1 96.330(7) 41 37
Sn1 Ni1 Sb1 83.670(7) 5 37
Sn1 Ni1 Sb1 0.000(15) 37 37
Sn1 Ni1 Sb1 180.000(10) 41 5
Sn1 Ni1 Sb1 0.000(10) 5 5
Sn1 Ni1 Sb1 83.670(7) 37 5
Sb1 Ni1 Sb1 83.670(7) 37 5
Sn1 Ni1 Sb1 0.000(15) 41 41
Sn1 Ni1 Sb1 180.000(10) 5 41
Sn1 Ni1 Sb1 96.330(7) 37 41
Sb1 Ni1 Sb1 96.330(7) 37 41
Sb1 Ni1 Sb1 180.000(10) 5 41
Sn1 Ni1 Sn1 96.330(7) 41 45
Sn1 Ni1 Sn1 83.670(7) 5 45
Sn1 Ni1 Sn1 96.330(7) 37 45
Sb1 Ni1 Sn1 96.330(7) 37 45
Sb1 Ni1 Sn1 83.670(7) 5 45
Sb1 Ni1 Sn1 96.330(7) 41 45
Sn1 Ni1 Sb1 96.330(7) 41 45
Sn1 Ni1 Sb1 83.670(7) 5 45
Sn1 Ni1 Sb1 96.330(7) 37 45
Sb1 Ni1 Sb1 96.330(7) 37 45
Sb1 Ni1 Sb1 83.670(7) 5 45
Sb1 Ni1 Sb1 96.330(7) 41 45
Sn1 Ni1 Sb1 0.000(11) 45 45
Sn1 Ni1 Sb1 83.670(7) 41 9
Sn1 Ni1 Sb1 96.330(7) 5 9
Sn1 Ni1 Sb1 83.670(7) 37 9
Sb1 Ni1 Sb1 83.670(7) 37 9
Sb1 Ni1 Sb1 96.330(7) 5 9
Sb1 Ni1 Sb1 83.670(7) 41 9
Sn1 Ni1 Sb1 180.0 45 9
Sb1 Ni1 Sb1 180.0 45 9
Sn1 Ni1 Sn1 83.670(7) 41 9
Sn1 Ni1 Sn1 96.330(7) 5 9
Sn1 Ni1 Sn1 83.670(7) 37 9
Sb1 Ni1 Sn1 83.670(7) 37 9
Sb1 Ni1 Sn1 96.330(7) 5 9
Sb1 Ni1 Sn1 83.670(7) 41 9
Sn1 Ni1 Sn1 180.0 45 9
Sb1 Ni1 Sn1 180.0 45 9
Sb1 Ni1 Sn1 0.000(15) 9 9
Sn1 Ni1 Sb1 83.671(7) 41 .
Sn1 Ni1 Sb1 96.329(7) 5 .
Sn1 Ni1 Sb1 180.0 37 .
Sb1 Ni1 Sb1 180.0 37 .
Sb1 Ni1 Sb1 96.329(7) 5 .
Sb1 Ni1 Sb1 83.671(7) 41 .
Sn1 Ni1 Sb1 83.670(7) 45 .
Sb1 Ni1 Sb1 83.670(7) 45 .
Sb1 Ni1 Sb1 96.330(7) 9 .
Sn1 Ni1 Sb1 96.330(7) 9 .
Ni1 Sb1 Ni1 126.011(10) 16_455 .
Ni1 Sb1 Sn1 108.966(5) 16_455 26_556
Ni1 Sb1 Sn1 108.966(5) . 26_556
Ni1 Sb1 Sb1 108.966(5) 16_455 26_556
Ni1 Sb1 Sb1 108.966(5) . 26_556
Sn1 Sb1 Sb1 0.000(10) 26_556 26_556
Ni1 Sb1 Sn1 108.473(5) 16_455 2
Ni1 Sb1 Sn1 108.473(5) . 2
Sn1 Sb1 Sn1 90.0 26_556 2
Sb1 Sb1 Sn1 90.0 26_556 2
Ni1 Sb1 Sb1 108.473(5) 16_455 2
Ni1 Sb1 Sb1 108.473(5) . 2
Sn1 Sb1 Sb1 90.0 26_556 2
Sb1 Sb1 Sb1 90.0 26_556 2
Sn1 Sb1 Sb1 0.000(10) 2 2
Ni1 Sb1 Ba1 80.874(6) 16_455 .
Ni1 Sb1 Ba1 80.874(6) . .
Sn1 Sb1 Ba1 154.725(4) 26_556 .
Sb1 Sb1 Ba1 154.725(4) 26_556 .
Sn1 Sb1 Ba1 64.724(4) 2 .
Sb1 Sb1 Ba1 64.724(4) 2 .

loop_
_geom_bond_atom_site_label_1
_geom_bond_atom_site_label_2
_geom_bond_distance
_geom_bond_site_symmetry_2
Ba1 Sn1 3.4711(3) 33
Ba1 Sn1 3.4711(3) 9
Ba1 Sn1 3.4711(3) 29
Ba1 Sn1 3.4711(3) 5
Ba1 Sb1 3.4711(3) 33
Ba1 Sb1 3.4711(3) 9
Ba1 Sb1 3.4711(3) 5
Ba1 Sb1 3.4711(3) 29
Ba1 Sb1 3.4711(3) 25
Ba1 Sn1 3.4711(3) 25
Ba1 Sn1 3.4711(3) 34
Ba1 Sb1 3.4711(3) 26
Ni1 Sn1 2.58107(13) 41
Ni1 Sn1 2.58108(13) 5
Ni1 Sn1 2.58108(13) 37
Ni1 Sb1 2.58108(13) 37
Ni1 Sb1 2.58108(13) 5
Ni1 Sb1 2.58107(13) 41
Ni1 Sn1 2.58108(13) 45
Ni1 Sb1 2.58108(13) 45
Ni1 Sb1 2.58108(13) 9
Ni1 Sn1 2.58108(13) 9
Ni1 Sb1 2.58109(13) .
Sb1 Ni1 2.58109(13) 16_455
Sb1 Sn1 2.9220(5) 26_556
Sb1 Sb1 2.9220(5) 26_556
Sb1 Sn1 2.9641(5) 2
Sb1 Sb1 2.9641(5) 2
